data_4029321
loop_
_publ_author_name
'Li, Ruoshi'
'Lammer, Aaron D.'
'Ferrence, Gregory M.'
'Lash, Timothy D.'

_publ_section_title
;
 Synthesis, Structural Characterization, Aromatic Characteristics, and
 Metalation of Neo-Confused Porphyrins, a Newly Discovered Class of
 Porphyrin Isomers.
;
_journal_issue 9
_journal_name_full 'The Journal of organic chemistry'
_journal_page_first 4078
_journal_page_last 4093
_journal_paper_doi 10.1021/jo500580e
_journal_volume 79
_journal_year 2014
_chemical_formula_moiety 'C33 H34 N4'
_chemical_formula_sum 'C33 H34 N4'
_chemical_formula_weight 486.64
_space_group_crystal_system triclinic
_space_group_IT_number 2
_space_group_name_Hall '-P 1'
_space_group_name_H-M_alt 'P -1'
_symmetry_cell_setting triclinic
_symmetry_Int_Tables_number 2
_symmetry_space_group_name_Hall '-P 1'
_symmetry_space_group_name_H-M 'P -1'
_audit_creation_date 2013-06-17T09:46:44-00:00
_audit_creation_method 'WinGX routine CIF_UPDATE'
_cell_angle_alpha 88.093(2)
_cell_angle_beta 67.9220(10)
_cell_angle_gamma 64.645(2)
_cell_formula_units_Z 2
_cell_length_a 10.6439(3)
_cell_length_b 11.4507(3)
_cell_length_c 12.7871(4)
_cell_measurement_reflns_used 4343
_cell_measurement_temperature 100(2)
_cell_measurement_theta_max 28.1
_cell_measurement_theta_min 2.31
_cell_volume 1289.84(7)
_computing_cell_refinement 'APEX2 & SAINT (Bruker, 2013)'
_computing_data_collection 'APEX2 (Bruker, 2013)'
_computing_data_reduction SAINT
_computing_molecular_graphics
;
<i>Ortep-3</i> for Windows (Farrugia, 1997) and <i>Mercury CSD</i> (Macrae et
 al., 2008)
;
_computing_publication_material
;
        <i>WinGX</i> (Farrugia, 1999) and <i>publCIF</i> (Westrip, 2010)
;
_computing_structure_refinement
;
SHELXL-2013 (Sheldrick, 2013; Sheldrick, 2008)
;
_computing_structure_solution 'SUPERFLIP (Palatinus & Chapuis, 2007)'
_diffrn_ambient_temperature 100(2)
_diffrn_measured_fraction_theta_full 0.998
_diffrn_measured_fraction_theta_max 0.996
_diffrn_measurement_details
;
2232 frames were collected.  The total exposure time was 37.20 hours.
;
_diffrn_measurement_device_type 'Bruker APEX-II CCD diffractometer'
_diffrn_measurement_method '\f and \w scans'
_diffrn_radiation_monochromator graphite
_diffrn_radiation_type MoK\a
_diffrn_radiation_wavelength 0.71073
_diffrn_reflns_av_R_equivalents 0.0441
_diffrn_reflns_av_unetI/netI 0.0378
_diffrn_reflns_Laue_measured_fraction_full 0.998
_diffrn_reflns_Laue_measured_fraction_max 0.996
_diffrn_reflns_limit_h_max 13
_diffrn_reflns_limit_h_min -13
_diffrn_reflns_limit_k_max 14
_diffrn_reflns_limit_k_min -14
_diffrn_reflns_limit_l_max 15
_diffrn_reflns_limit_l_min -15
_diffrn_reflns_number 23079
_diffrn_reflns_point_group_measured_fraction_full 0.998
_diffrn_reflns_point_group_measured_fraction_max 0.996
_diffrn_reflns_theta_full 25.242
_diffrn_reflns_theta_max 26.018
_diffrn_reflns_theta_min 1.739
_diffrn_standards_decay_% 0
_diffrn_standards_number 0
_exptl_absorpt_coefficient_mu 0.074
_exptl_absorpt_correction_T_max 0.7457
_exptl_absorpt_correction_T_min 0.6956
_exptl_absorpt_correction_type multi-scan
_exptl_absorpt_process_details 'Apex2 v2013.2-0 (Bruker, 2013)'
_exptl_crystal_colour red
_exptl_crystal_density_diffrn 1.253
_exptl_crystal_density_method 'not measured'
_exptl_crystal_description prism
_exptl_crystal_F_000 520
_exptl_crystal_size_max 0.17
_exptl_crystal_size_mid 0.1
_exptl_crystal_size_min 0.05
_refine_diff_density_max 0.546
_refine_diff_density_min -0.321
_refine_diff_density_rms 0.044
_refine_ls_extinction_method none
_refine_ls_goodness_of_fit_ref 1.015
_refine_ls_hydrogen_treatment mixed
_refine_ls_matrix_type full
_refine_ls_number_parameters 348
_refine_ls_number_reflns 5052
_refine_ls_number_restraints 0
_refine_ls_restrained_S_all 1.015
_refine_ls_R_factor_all 0.0783
_refine_ls_R_factor_gt 0.0459
_refine_ls_shift/su_max 0
_refine_ls_shift/su_mean 0
_refine_ls_structure_factor_coef Fsqd
_refine_ls_weighting_details
;
 w=1/[\s^2^(Fo^2^)+(0.0666P)^2^+0.3447P]
 where P=(Fo^2^+2Fc^2^)/3
;
_refine_ls_weighting_scheme calc
_refine_ls_wR_factor_ref 0.1292
_reflns_number_gt 3440
_reflns_number_total 5052
_reflns_threshold_expression 'I > 2\s(I)'
_cod_data_source_file jo500580e_si_004.cif
_cod_data_source_block I
_cod_depositor_comments 'Adding full bibliography for 4029318--4029321.cif.'
_cod_database_code 4029321
_shelxl_version_number 0.000002012

loop_
_space_group_symop_operation_xyz
'x, y, z'
'-x, -y, -z'

loop_
_atom_site_label
_atom_site_fract_x
_atom_site_fract_y
_atom_site_fract_z
_atom_site_U_iso_or_equiv
_atom_site_adp_type
_atom_site_calc_flag
_atom_site_occupancy
_atom_site_type_symbol
N24 0.25570(16) 0.41978(14) -0.06601(12) 0.0207(3) Uani d 1 N
N23 0.26623(16) 0.61678(15) 0.06309(12) 0.0200(3) Uani d 1 N
N22 0.04638(16) 0.58939(14) 0.26864(12) 0.0213(3) Uani d 1 N
C21 0.0370(2) 0.39091(17) 0.13705(15) 0.0206(4) Uani d 1 C
N1 0.04501(16) 0.30680(14) 0.05789(12) 0.0210(3) Uani d 1 N
C2 -0.05217(19) 0.24957(17) 0.11593(15) 0.0215(4) Uani d 1 C
C2A -0.0849(2) 0.16158(17) 0.07332(16) 0.0240(4) Uani d 1 C
H2A -0.0422 0.1307 -0.0061 0.029 Uiso calc 1 H
C2B -0.1828(2) 0.12065(19) 0.15169(17) 0.0301(5) Uani d 1 C
H2B -0.2077 0.0599 0.1258 0.036 Uiso calc 1 H
C3 -0.11562(19) 0.29900(17) 0.23230(15) 0.0221(4) Uani d 1 C
C3A -0.2139(2) 0.25684(19) 0.30935(17) 0.0295(5) Uani d 1 C
H3A -0.2584 0.2889 0.3887 0.035 Uiso calc 1 H
C3B -0.2457(2) 0.1671(2) 0.26825(18) 0.0329(5) Uani d 1 C
H3B -0.3116 0.1364 0.3203 0.04 Uiso calc 1 H
C4 -0.05971(19) 0.39104(17) 0.24456(15) 0.0211(4) Uani d 1 C
C5 -0.10310(19) 0.47043(17) 0.34616(15) 0.0223(4) Uani d 1 C
H5 -0.1709 0.4583 0.4142 0.027 Uiso calc 1 H
C6 -0.05758(19) 0.56319(17) 0.35682(14) 0.0212(4) Uani d 1 C
C7 -0.1123(2) 0.64798(18) 0.46340(15) 0.0241(4) Uani d 1 C
C7A -0.2302(2) 0.6497(2) 0.57471(15) 0.0305(5) Uani d 1 C
H7A1 -0.2397 0.7079 0.6347 0.046 Uiso calc 1 H
H7A2 -0.2002 0.561 0.5942 0.046 Uiso calc 1 H
H7A3 -0.3278 0.6812 0.5681 0.046 Uiso calc 1 H
C8 -0.0398(2) 0.72435(18) 0.43820(15) 0.0239(4) Uani d 1 C
C8A -0.0581(2) 0.83140(19) 0.51522(15) 0.0299(5) Uani d 1 C
H8A1 0.0433 0.8226 0.5028 0.036 Uiso calc 1 H
H8A2 -0.1074 0.822 0.5957 0.036 Uiso calc 1 H
C8B -0.1534(3) 0.9679(2) 0.4945(2) 0.0446(6) Uani d 1 C
H8B1 -0.0991 0.9817 0.418 0.067 Uiso calc 1 H
H8B2 -0.171 1.0344 0.5516 0.067 Uiso calc 1 H
H8B3 -0.251 0.9747 0.5007 0.067 Uiso calc 1 H
C9 0.05858(19) 0.68543(17) 0.31563(14) 0.0211(4) Uani d 1 C
C10 0.15556(19) 0.74034(17) 0.25464(15) 0.0216(4) Uani d 1 C
H10 0.1556 0.8069 0.297 0.026 Uiso calc 1 H
C11 0.25044(19) 0.70812(16) 0.14009(14) 0.0195(4) Uani d 1 C
C12 0.3544(2) 0.76114(17) 0.07903(15) 0.0218(4) Uani d 1 C
C12A 0.3719(2) 0.86515(18) 0.13121(16) 0.0261(4) Uani d 1 C
H12A 0.4774 0.8528 0.0909 0.031 Uiso calc 1 H
H12B 0.3544 0.8553 0.212 0.031 Uiso calc 1 H
C12B 0.2639(3) 1.0023(2) 0.1261(2) 0.0488(6) Uani d 1 C
H12C 0.2851 1.0147 0.0462 0.073 Uiso calc 1 H
H12D 0.2776 1.066 0.1643 0.073 Uiso calc 1 H
H12E 0.1592 1.0148 0.1645 0.073 Uiso calc 1 H
C13 0.4303(2) 0.69885(17) -0.03123(15) 0.0221(4) Uani d 1 C
C13A 0.5515(2) 0.71774(19) -0.12724(16) 0.0271(4) Uani d 1 C
H13A 0.512 0.759 -0.1839 0.041 Uiso calc 1 H
H13B 0.6392 0.6327 -0.1633 0.041 Uiso calc 1 H
H13C 0.5824 0.7739 -0.0973 0.041 Uiso calc 1 H
C14 0.37420(19) 0.60756(17) -0.04285(14) 0.0194(4) Uani d 1 C
C15 0.41693(19) 0.52806(17) -0.14079(15) 0.0210(4) Uani d 1 C
H15 0.4928 0.5328 -0.2077 0.025 Uiso calc 1 H
C16 0.36045(19) 0.44053(17) -0.15254(14) 0.0200(4) Uani d 1 C
C17 0.4094(2) 0.35999(17) -0.26016(15) 0.0227(4) Uani d 1 C
C17A 0.5233(2) 0.3606(2) -0.37214(15) 0.0310(5) Uani d 1 C
H17A 0.5381 0.2971 -0.4305 0.047 Uiso calc 1 H
H17B 0.6199 0.3369 -0.3657 0.047 Uiso calc 1 H
H17C 0.4869 0.4481 -0.3938 0.047 Uiso calc 1 H
C18 0.3302(2) 0.28895(17) -0.23577(15) 0.0230(4) Uani d 1 C
C18A 0.3436(2) 0.18493(19) -0.31296(16) 0.0282(4) Uani d 1 C
H18A 0.385 0.1989 -0.3931 0.034 Uiso calc 1 H
H18B 0.2413 0.1925 -0.2954 0.034 Uiso calc 1 H
C18B 0.4461(2) 0.0471(2) -0.30068(19) 0.0370(5) Uani d 1 C
H18C 0.5457 0.0406 -0.3134 0.055 Uiso calc 1 H
H18D 0.4581 -0.017 -0.3571 0.055 Uiso calc 1 H
H18E 0.4001 0.0293 -0.2237 0.055 Uiso calc 1 H
C19 0.23273(19) 0.32806(17) -0.11331(15) 0.0197(4) Uani d 1 C
C20 0.13421(19) 0.27815(17) -0.05711(15) 0.0214(4) Uani d 1 C
H20 0.1266 0.2184 -0.1014 0.026 Uiso calc 1 H
H21 0.094(2) 0.4399(18) 0.1122(16) 0.024(5) Uiso d 1 H
H23 0.216(3) 0.567(2) 0.0768(19) 0.045(7) Uiso d 1 H

loop_
_atom_site_aniso_label
_atom_site_aniso_U_11
_atom_site_aniso_U_22
_atom_site_aniso_U_33
_atom_site_aniso_U_12
_atom_site_aniso_U_13
_atom_site_aniso_U_23
N24 0.0207(8) 0.0174(8) 0.0215(8) -0.0067(6) -0.0082(6) 0.0034(6)
N23 0.0201(8) 0.0192(8) 0.0203(8) -0.0091(7) -0.0073(6) 0.0028(6)
N22 0.0207(8) 0.0214(8) 0.0212(8) -0.0090(7) -0.0085(6) 0.0032(6)
C21 0.0187(9) 0.0187(9) 0.0217(9) -0.0068(8) -0.0070(7) 0.0013(7)
N1 0.0198(8) 0.0176(8) 0.0237(8) -0.0069(7) -0.0085(6) 0.0018(6)
C2 0.0171(9) 0.0165(9) 0.0277(10) -0.0050(7) -0.0090(8) 0.0052(8)
C2A 0.0195(9) 0.0203(9) 0.0296(10) -0.0061(8) -0.0103(8) 0.0004(8)
C2B 0.0282(11) 0.0251(10) 0.0391(11) -0.0126(9) -0.0146(9) 0.0023(9)
C3 0.0190(9) 0.0191(9) 0.0262(10) -0.0053(8) -0.0109(8) 0.0041(8)
C3A 0.0275(11) 0.0318(11) 0.0300(11) -0.0154(9) -0.0102(9) 0.0072(9)
C3B 0.0309(11) 0.0328(12) 0.0380(12) -0.0199(10) -0.0105(9) 0.0108(9)
C4 0.0185(9) 0.0185(9) 0.0248(9) -0.0065(8) -0.0094(8) 0.0044(7)
C5 0.0197(9) 0.0258(10) 0.0194(9) -0.0098(8) -0.0063(7) 0.0057(8)
C6 0.0201(9) 0.0232(10) 0.0186(9) -0.0089(8) -0.0071(8) 0.0040(7)
C7 0.0246(10) 0.0264(10) 0.0186(9) -0.0093(8) -0.0085(8) 0.0028(8)
C7A 0.0328(11) 0.0378(12) 0.0179(9) -0.0176(10) -0.0047(8) 0.0017(8)
C8 0.0238(10) 0.0256(10) 0.0198(9) -0.0090(8) -0.0088(8) 0.0031(8)
C8A 0.0341(11) 0.0353(11) 0.0190(9) -0.0177(10) -0.0065(8) 0.0006(8)
C8B 0.0438(13) 0.0366(13) 0.0442(13) -0.0179(11) -0.0074(11) -0.0065(10)
C9 0.0214(9) 0.0207(9) 0.0192(9) -0.0067(8) -0.0092(7) 0.0012(7)
C10 0.0232(10) 0.0200(9) 0.0219(9) -0.0086(8) -0.0105(8) 0.0022(7)
C11 0.0209(9) 0.0159(9) 0.0214(9) -0.0062(7) -0.0107(8) 0.0040(7)
C12 0.0204(9) 0.0188(9) 0.0263(10) -0.0068(8) -0.0121(8) 0.0066(8)
C12A 0.0295(11) 0.0231(10) 0.0295(10) -0.0143(9) -0.0130(8) 0.0067(8)
C12B 0.0585(16) 0.0270(12) 0.0683(17) -0.0135(11) -0.0394(14) 0.0055(11)
C13 0.0209(9) 0.0203(9) 0.0246(9) -0.0081(8) -0.0104(8) 0.0069(8)
C13A 0.0244(10) 0.0251(10) 0.0284(10) -0.0115(9) -0.0069(8) 0.0061(8)
C14 0.0166(9) 0.0182(9) 0.0208(9) -0.0057(7) -0.0077(7) 0.0066(7)
C15 0.0190(9) 0.0198(9) 0.0193(9) -0.0057(8) -0.0063(7) 0.0047(7)
C16 0.0181(9) 0.0181(9) 0.0202(9) -0.0039(8) -0.0090(8) 0.0046(7)
C17 0.0213(9) 0.0208(9) 0.0198(9) -0.0038(8) -0.0087(8) 0.0026(7)
C17A 0.0310(11) 0.0311(11) 0.0222(10) -0.0106(9) -0.0056(8) 0.0004(8)
C18 0.0231(10) 0.0195(9) 0.0221(9) -0.0040(8) -0.0111(8) 0.0016(8)
C18A 0.0307(11) 0.0296(11) 0.0225(10) -0.0140(9) -0.0080(8) -0.0013(8)
C18B 0.0301(11) 0.0293(11) 0.0456(13) -0.0118(10) -0.0101(10) -0.0073(10)
C19 0.0187(9) 0.0164(9) 0.0215(9) -0.0042(7) -0.0099(7) 0.0027(7)
C20 0.0205(9) 0.0176(9) 0.0221(9) -0.0042(8) -0.0092(8) -0.0017(7)

loop_
_atom_type_symbol
_atom_type_description
_atom_type_scat_dispersion_real
_atom_type_scat_dispersion_imag
_atom_type_scat_source
C C 0.0033 0.0016 'International Tables Vol C Tables 4.2.6.8 and 6.1.1.4'
H H 0 0 'International Tables Vol C Tables 4.2.6.8 and 6.1.1.4'
N N 0.0061 0.0033 'International Tables Vol C Tables 4.2.6.8 and 6.1.1.4'

loop_
_geom_angle_atom_site_label_1
_geom_angle_atom_site_label_2
_geom_angle_atom_site_label_3
_geom_angle
C16 N24 C19 105.56(14)
C11 N23 C14 110.23(15)
C11 N23 H23 127.2(14)
C14 N23 H23 122.6(14)
C9 N22 C6 105.39(14)
C4 C21 N1 110.64(16)
C4 C21 H21 129.9(11)
N1 C21 H21 119.5(11)
C20 N1 C21 126.83(15)
C20 N1 C2 124.96(15)
C21 N1 C2 108.18(14)
C2A C2 C3 122.99(17)
C2A C2 N1 129.92(17)
C3 C2 N1 107.09(15)
C2B C2A C2 116.91(17)
C2B C2A H2A 121.5
C2 C2A H2A 121.5
C2A C2B C3B 121.12(18)
C2A C2B H2B 119.4
C3B C2B H2B 119.4
C3A C3 C2 119.09(17)
C3A C3 C4 133.29(17)
C2 C3 C4 107.61(16)
C3B C3A C3 118.59(18)
C3B C3A H3A 120.7
C3 C3A H3A 120.7
C3A C3B C2B 121.28(18)
C3A C3B H3B 119.4
C2B C3B H3B 119.4
C21 C4 C5 126.83(17)
C21 C4 C3 106.44(16)
C5 C4 C3 126.64(17)
C6 C5 C4 126.79(17)
C6 C5 H5 116.6
C4 C5 H5 116.6
C5 C6 N22 124.72(16)
C5 C6 C7 124.63(16)
N22 C6 C7 110.65(15)
C8 C7 C6 106.32(16)
C8 C7 C7A 128.69(17)
C6 C7 C7A 124.94(17)
C7 C7A H7A1 109.5
C7 C7A H7A2 109.5
H7A1 C7A H7A2 109.5
C7 C7A H7A3 109.5
H7A1 C7A H7A3 109.5
H7A2 C7A H7A3 109.5
C7 C8 C9 105.90(16)
C7 C8 C8A 128.43(17)
C9 C8 C8A 125.61(17)
C8 C8A C8B 112.34(16)
C8 C8A H8A1 109.1
C8B C8A H8A1 109.1
C8 C8A H8A2 109.1
C8B C8A H8A2 109.1
H8A1 C8A H8A2 107.9
C8A C8B H8B1 109.5
C8A C8B H8B2 109.5
H8B1 C8B H8B2 109.5
C8A C8B H8B3 109.5
H8B1 C8B H8B3 109.5
H8B2 C8B H8B3 109.5
N22 C9 C10 123.85(15)
N22 C9 C8 111.73(16)
C10 C9 C8 124.41(16)
C11 C10 C9 127.18(17)
C11 C10 H10 116.4
C9 C10 H10 116.4
N23 C11 C10 126.06(16)
N23 C11 C12 107.06(15)
C10 C11 C12 126.86(16)
C13 C12 C11 107.68(16)
C13 C12 C12A 127.80(17)
C11 C12 C12A 124.52(16)
C12 C12A C12B 113.15(16)
C12 C12A H12A 108.9
C12B C12A H12A 108.9
C12 C12A H12B 108.9
C12B C12A H12B 108.9
H12A C12A H12B 107.8
C12A C12B H12C 109.5
C12A C12B H12D 109.5
H12C C12B H12D 109.5
C12A C12B H12E 109.5
H12C C12B H12E 109.5
H12D C12B H12E 109.5
C12 C13 C14 108.24(16)
C12 C13 C13A 128.05(17)
C14 C13 C13A 123.72(16)
C13 C13A H13A 109.5
C13 C13A H13B 109.5
H13A C13A H13B 109.5
C13 C13A H13C 109.5
H13A C13A H13C 109.5
H13B C13A H13C 109.5
C15 C14 N23 126.12(17)
C15 C14 C13 127.10(16)
N23 C14 C13 106.77(15)
C14 C15 C16 127.10(17)
C14 C15 H15 116.5
C16 C15 H15 116.5
N24 C16 C15 124.04(15)
N24 C16 C17 111.65(15)
C15 C16 C17 124.31(16)
C18 C17 C16 106.28(16)
C18 C17 C17A 128.68(17)
C16 C17 C17A 125.03(17)
C17 C17A H17A 109.5
C17 C17A H17B 109.5
H17A C17A H17B 109.5
C17 C17A H17C 109.5
H17A C17A H17C 109.5
H17B C17A H17C 109.5
C17 C18 C19 105.80(16)
C17 C18 C18A 128.51(17)
C19 C18 C18A 125.57(17)
C18 C18A C18B 112.51(16)
C18 C18A H18A 109.1
C18B C18A H18A 109.1
C18 C18A H18B 109.1
C18B C18A H18B 109.1
H18A C18A H18B 107.8
C18A C18B H18C 109.5
C18A C18B H18D 109.5
H18C C18B H18D 109.5
C18A C18B H18E 109.5
H18C C18B H18E 109.5
H18D C18B H18E 109.5
C20 C19 N24 126.23(16)
C20 C19 C18 123.07(16)
N24 C19 C18 110.70(15)
C19 C20 N1 125.69(17)
C19 C20 H20 117.2
N1 C20 H20 117.2

loop_
_geom_bond_atom_site_label_1
_geom_bond_atom_site_label_2
_geom_bond_distance
N24 C16 1.344(2)
N24 C19 1.379(2)
N23 C11 1.373(2)
N23 C14 1.379(2)
N23 H23 0.91(2)
N22 C9 1.346(2)
N22 C6 1.382(2)
C21 C4 1.373(3)
C21 N1 1.374(2)
C21 H21 0.962(19)
N1 C20 1.374(2)
N1 C2 1.422(2)
C2 C2A 1.383(3)
C2 C3 1.401(2)
C2A C2B 1.382(3)
C2A H2A 0.95
C2B C3B 1.396(3)
C2B H2B 0.95
C3 C3A 1.387(3)
C3 C4 1.452(3)
C3A C3B 1.384(3)
C3A H3A 0.95
C3B H3B 0.95
C4 C5 1.413(3)
C5 C6 1.372(3)
C5 H5 0.95
C6 C7 1.465(2)
C7 C8 1.355(3)
C7 C7A 1.496(3)
C7A H7A1 0.98
C7A H7A2 0.98
C7A H7A3 0.98
C8 C9 1.471(2)
C8 C8A 1.497(3)
C8A C8B 1.536(3)
C8A H8A1 0.99
C8A H8A2 0.99
C8B H8B1 0.98
C8B H8B2 0.98
C8B H8B3 0.98
C9 C10 1.410(2)
C10 C11 1.381(2)
C10 H10 0.95
C11 C12 1.448(2)
C12 C13 1.366(3)
C12 C12A 1.495(3)
C12A C12B 1.515(3)
C12A H12A 0.99
C12A H12B 0.99
C12B H12C 0.98
C12B H12D 0.98
C12B H12E 0.98
C13 C14 1.443(3)
C13 C13A 1.500(2)
C13A H13A 0.98
C13A H13B 0.98
C13A H13C 0.98
C14 C15 1.377(2)
C15 C16 1.408(3)
C15 H15 0.95
C16 C17 1.466(2)
C17 C18 1.357(3)
C17 C17A 1.491(3)
C17A H17A 0.98
C17A H17B 0.98
C17A H17C 0.98
C18 C19 1.469(2)
C18 C18A 1.497(3)
C18A C18B 1.531(3)
C18A H18A 0.99
C18A H18B 0.99
C18B H18C 0.98
C18B H18D 0.98
C18B H18E 0.98
C19 C20 1.365(3)
C20 H20 0.95

loop_
_geom_hbond_atom_site_label_D
_geom_hbond_atom_site_label_H
_geom_hbond_atom_site_label_A
_geom_hbond_distance_DH
_geom_hbond_distance_HA
_geom_hbond_distance_DA
_geom_hbond_angle_DHA
C21 H21 N24 0.962(19) 2.225(19) 2.886(2) 125.0(14)
C21 H21 N22 0.962(19) 2.429(19) 2.930(2) 112.1(13)
N23 H23 N24 0.91(2) 2.32(2) 2.903(2) 122.1(18)
N23 H23 N22 0.91(2) 2.38(2) 2.904(2) 116.8(18)

loop_
_geom_torsion_atom_site_label_1
_geom_torsion_atom_site_label_2
_geom_torsion_atom_site_label_3
_geom_torsion_atom_site_label_4
_geom_torsion
C4 C21 N1 C20 -177.52(16)
C4 C21 N1 C2 0.54(19)
C20 N1 C2 C2A -3.4(3)
C21 N1 C2 C2A 178.48(18)
C20 N1 C2 C3 176.60(15)
C21 N1 C2 C3 -1.50(18)
C3 C2 C2A C2B -1.3(3)
N1 C2 C2A C2B 178.72(17)
C2 C2A C2B C3B 0.3(3)
C2A C2 C3 C3A 1.1(3)
N1 C2 C3 C3A -178.87(15)
C2A C2 C3 C4 -178.14(16)
N1 C2 C3 C4 1.84(18)
C2 C3 C3A C3B 0.0(3)
C4 C3 C3A C3B 179.09(19)
C3 C3A C3B C2B -1.0(3)
C2A C2B C3B C3A 0.8(3)
N1 C21 C4 C5 -176.12(16)
N1 C21 C4 C3 0.6(2)
C3A C3 C4 C21 179.33(19)
C2 C3 C4 C21 -1.53(19)
C3A C3 C4 C5 -3.9(3)
C2 C3 C4 C5 175.20(17)
C21 C4 C5 C6 0.4(3)
C3 C4 C5 C6 -175.70(17)
C4 C5 C6 N22 -3.6(3)
C4 C5 C6 C7 176.57(17)
C9 N22 C6 C5 -179.69(17)
C9 N22 C6 C7 0.19(19)
C5 C6 C7 C8 179.62(17)
N22 C6 C7 C8 -0.3(2)
C5 C6 C7 C7A -2.7(3)
N22 C6 C7 C7A 177.45(16)
C6 C7 C8 C9 0.21(19)
C7A C7 C8 C9 -177.38(18)
C6 C7 C8 C8A 177.62(17)
C7A C7 C8 C8A 0.0(3)
C7 C8 C8A C8B -102.9(2)
C9 C8 C8A C8B 74.1(2)
C6 N22 C9 C10 179.16(16)
C6 N22 C9 C8 -0.06(19)
C7 C8 C9 N22 -0.1(2)
C8A C8 C9 N22 -177.61(16)
C7 C8 C9 C10 -179.32(17)
C8A C8 C9 C10 3.2(3)
N22 C9 C10 C11 0.8(3)
C8 C9 C10 C11 179.92(17)
C14 N23 C11 C10 -178.20(16)
C14 N23 C11 C12 0.41(18)
C9 C10 C11 N23 1.1(3)
C9 C10 C11 C12 -177.25(17)
N23 C11 C12 C13 -0.98(19)
C10 C11 C12 C13 177.61(17)
N23 C11 C12 C12A 179.27(15)
C10 C11 C12 C12A -2.1(3)
C13 C12 C12A C12B 91.8(2)
C11 C12 C12A C12B -88.5(2)
C11 C12 C13 C14 1.16(19)
C12A C12 C13 C14 -179.11(16)
C11 C12 C13 C13A -178.93(16)
C12A C12 C13 C13A 0.8(3)
C11 N23 C14 C15 -178.48(16)
C11 N23 C14 C13 0.29(18)
C12 C13 C14 C15 177.84(17)
C13A C13 C14 C15 -2.1(3)
C12 C13 C14 N23 -0.92(19)
C13A C13 C14 N23 179.17(15)
N23 C14 C15 C16 -0.4(3)
C13 C14 C15 C16 -178.89(17)
C19 N24 C16 C15 -179.88(16)
C19 N24 C16 C17 -0.39(18)
C14 C15 C16 N24 -1.6(3)
C14 C15 C16 C17 178.98(16)
N24 C16 C17 C18 -0.1(2)
C15 C16 C17 C18 179.43(16)
N24 C16 C17 C17A 179.53(16)
C15 C16 C17 C17A -1.0(3)
C16 C17 C18 C19 0.46(18)
C17A C17 C18 C19 -179.11(17)
C16 C17 C18 C18A -175.69(17)
C17A C17 C18 C18A 4.7(3)
C17 C18 C18A C18B 96.3(2)
C19 C18 C18A C18B -79.1(2)
C16 N24 C19 C20 -179.29(17)
C16 N24 C19 C18 0.68(18)
C17 C18 C19 C20 179.24(17)
C18A C18 C19 C20 -4.5(3)
C17 C18 C19 N24 -0.73(19)
C18A C18 C19 N24 175.57(16)
N24 C19 C20 N1 -2.9(3)
C18 C19 C20 N1 177.13(16)
C21 N1 C20 C19 0.6(3)
C2 N1 C20 C19 -177.10(16)
